data_4089617
loop_
_publ_author_name
'Nasser, Nasser'
'Boyle, Paul D.'
'Puddephatt, Richard J.'

_publ_section_title
;
 Organoplatinum Chemistry with a Dicarboxamide--Diphosphine Ligand:
 Hydrogen Bonding, Cyclometalation, and a Complex with Two Metal--Metal
 Donor--Acceptor Bonds
;
_journal_issue 19
_journal_name_full Organometallics
_journal_page_first 5504
_journal_paper_doi 10.1021/om400780q
_journal_volume 32
_journal_year 2013
_chemical_formula_sum 'C85.69 H81.07 Ag2 F6 N4 O9.67 P4 Pt2 S1.85'
_chemical_formula_weight 2224.72
_space_group_crystal_system triclinic
_space_group_IT_number 2
_space_group_name_Hall '-P 1'
_space_group_name_H-M_alt 'P -1'
_atom_sites_solution_hydrogens geom
_atom_sites_solution_primary direct
_atom_sites_solution_secondary difmap
_audit_creation_method SHELXL-2012
_cell_angle_alpha 89.381(15)
_cell_angle_beta 74.692(14)
_cell_angle_gamma 87.635(15)
_cell_formula_units_Z 1
_cell_length_a 9.911(3)
_cell_length_b 14.069(4)
_cell_length_c 15.101(4)
_cell_measurement_reflns_used 9118
_cell_measurement_temperature 110
_cell_measurement_theta_max 35.38
_cell_measurement_theta_min 2.53
_cell_volume 2029.2(10)
_computing_cell_refinement SAINT
_computing_data_collection Apex2
_computing_data_reduction SAINT
_computing_molecular_graphics NRCVAX
_computing_publication_material cif2tables.py
_computing_structure_refinement SHELXL-2013
_computing_structure_solution XS
_diffrn_ambient_temperature 110
_diffrn_measured_fraction_theta_full 0.988
_diffrn_measured_fraction_theta_max 0.954
_diffrn_measurement_device_type 'Bruker Kappa Axis Apex2'
_diffrn_measurement_method 'omega and phi scans'
_diffrn_radiation_type MoK\a
_diffrn_radiation_wavelength 0.71073
_diffrn_reflns_av_R_equivalents 0.0413
_diffrn_reflns_av_unetI/netI 0.0651
_diffrn_reflns_Laue_measured_fraction_full 0.988
_diffrn_reflns_Laue_measured_fraction_max 0.954
_diffrn_reflns_limit_h_max 18
_diffrn_reflns_limit_h_min -17
_diffrn_reflns_limit_k_max 25
_diffrn_reflns_limit_k_min -25
_diffrn_reflns_limit_l_max 27
_diffrn_reflns_limit_l_min -18
_diffrn_reflns_number 75673
_diffrn_reflns_point_group_measured_fraction_full 0.988
_diffrn_reflns_point_group_measured_fraction_max 0.954
_diffrn_reflns_theta_full 38.650
_diffrn_reflns_theta_max 40.383
_diffrn_reflns_theta_min 2.530
_diffrn_source 'sealed tube'
_exptl_absorpt_coefficient_mu 4.114
_exptl_absorpt_correction_T_max 0.7479
_exptl_absorpt_correction_T_min 0.5176
_exptl_absorpt_correction_type multi-scan
_exptl_absorpt_process_details SADABS
_exptl_crystal_colour colourless
_exptl_crystal_density_diffrn 1.820
_exptl_crystal_description plate
_exptl_crystal_F_000 1094
_exptl_crystal_size_max 0.280
_exptl_crystal_size_mid 0.175
_exptl_crystal_size_min 0.053
_refine_diff_density_max 2.660
_refine_diff_density_min -3.547
_refine_diff_density_rms 0.216
_refine_ls_extinction_method none
_refine_ls_goodness_of_fit_ref 1.053
_refine_ls_hydrogen_treatment constr
_refine_ls_matrix_type full
_refine_ls_number_parameters 539
_refine_ls_number_reflns 24561
_refine_ls_number_restraints 14
_refine_ls_restrained_S_all 1.055
_refine_ls_R_factor_all 0.0606
_refine_ls_R_factor_gt 0.0419
_refine_ls_shift/su_max 0.001
_refine_ls_shift/su_mean 0.000
_refine_ls_structure_factor_coef Fsqd
_refine_ls_weighting_details
;
 w=1/[\s^2^(Fo^2^)+(0.0441P)^2^+1.4456P]
 where P=(Fo^2^+2Fc^2^)/3
;
_refine_ls_weighting_scheme calc
_refine_ls_wR_factor_gt 0.0912
_refine_ls_wR_factor_ref 0.0979
_reflns_Friedel_coverage 0.000
_reflns_number_gt 19914
_reflns_number_total 24561
_reflns_threshold_expression 'I > 2\s(I)'
_cod_data_source_file om400780q_si_001.cif
_cod_data_source_block 7
_cod_original_cell_volume 2029.3(10)
_cod_database_code 4089617
_shelx_space_group_comment
;
The symmetry employed for this shelxl refinement is uniquely defined
by the following loop, which should always be used as a source of
symmetry information in preference to the above space-group names.
They are only intended as comments.
;
_shelx_estimated_absorpt_t_min 0.392
_shelx_estimated_absorpt_t_max 0.811
_shelxl_version_number 2012-9

loop_
_space_group_symop_operation_xyz
'x, y, z'
'-x, -y, -z'

loop_
_atom_site_label
_atom_site_type_symbol
_atom_site_fract_x
_atom_site_fract_y
_atom_site_fract_z
_atom_site_U_iso_or_equiv
_atom_site_adp_type
_atom_site_occupancy
_atom_site_site_symmetry_order
_atom_site_calc_flag
_atom_site_refinement_flags_posn
_atom_site_refinement_flags_adp
_atom_site_refinement_flags_occupancy
_atom_site_disorder_assembly
_atom_site_disorder_group
Pt1 Pt 0.32503(2) 0.18953(2) 0.46234(2) 0.00960(2) Uani 1 1 d . . . . .
P1 P 0.31497(6) 0.26255(4) 0.59576(4) 0.01204(10) Uani 1 1 d . . . . .
P2 P 0.11880(6) 0.23299(4) 0.43744(4) 0.01035(10) Uani 1 1 d . . . . .
C1 C 0.4702(3) 0.21241(18) 0.62522(18) 0.0165(4) Uani 1 1 d . . . . .
H1A H 0.5465 0.2579 0.6088 0.020 Uiso 1 1 calc R U . . .
H1B H 0.4488 0.2004 0.6921 0.020 Uiso 1 1 calc R U . . .
C2 C 0.5162(3) 0.11972(17) 0.57297(18) 0.0164(4) Uani 1 1 d . . . . .
H2A H 0.6123 0.1004 0.5753 0.020 Uiso 1 1 calc R U . . .
H2B H 0.4529 0.0688 0.6014 0.020 Uiso 1 1 calc R U . . .
N1 N 0.5120(2) 0.13391(15) 0.47653(15) 0.0147(4) Uani 1 1 d . . . . .
C3 C 0.6275(3) 0.10877(16) 0.41115(18) 0.0148(4) Uani 1 1 d . . . . .
O1 O 0.7343(2) 0.06919(14) 0.42575(15) 0.0214(4) Uani 1 1 d . . . . .
C4 C 0.6362(3) 0.13807(17) 0.31259(18) 0.0161(4) Uani 1 1 d . . . . .
C5 C 0.7566(3) 0.1880(2) 0.2709(2) 0.0220(5) Uani 1 1 d . . . . .
H5 H 0.8219 0.1998 0.3051 0.026 Uiso 1 1 calc R U . . .
C6 C 0.7827(3) 0.2206(2) 0.1813(2) 0.0299(7) Uani 1 1 d . . . . .
H6 H 0.8619 0.2576 0.1561 0.036 Uiso 1 1 calc R U . . .
C7 C 0.6920(4) 0.1989(3) 0.1283(2) 0.0327(7) Uani 1 1 d . . . . .
H7 H 0.7095 0.2202 0.0666 0.039 Uiso 1 1 calc R U . . .
C8 C 0.5763(3) 0.1460(2) 0.1666(2) 0.0246(6) Uani 1 1 d . . . . .
H8 H 0.5164 0.1294 0.1299 0.030 Uiso 1 1 calc R U . . .
C9 C 0.5456(3) 0.11617(18) 0.25919(18) 0.0171(4) Uani 1 1 d . . . . .
C10 C 0.4149(3) 0.06073(18) 0.29052(17) 0.0173(4) Uani 1 1 d . . . . .
O2 O 0.3984(3) -0.01038(18) 0.24428(17) 0.0358(6) Uani 1 1 d . . . . .
N2 N 0.3175(2) 0.09228(14) 0.36305(15) 0.0130(3) Uani 1 1 d . . . . .
C11 C 0.1813(2) 0.04710(16) 0.38720(18) 0.0145(4) Uani 1 1 d . . . . .
H11A H 0.1660 0.0157 0.4479 0.017 Uiso 1 1 calc R U . . .
H11B H 0.1791 -0.0017 0.3409 0.017 Uiso 1 1 calc R U . . .
C12 C 0.0677(2) 0.12370(17) 0.38999(18) 0.0151(4) Uani 1 1 d . . . . .
H12A H -0.0230 0.1029 0.4291 0.018 Uiso 1 1 calc R U . . .
H12B H 0.0575 0.1359 0.3274 0.018 Uiso 1 1 calc R U . . .
C13 C 0.3265(2) 0.38967(17) 0.60734(17) 0.0143(4) Uani 1 1 d . . . . .
C14 C 0.3622(3) 0.42577(18) 0.68442(19) 0.0193(5) Uani 1 1 d . . . . .
H14 H 0.3720 0.3842 0.7325 0.023 Uiso 1 1 calc R U . . .
C15 C 0.3833(3) 0.5226(2) 0.6898(2) 0.0238(6) Uani 1 1 d . . . . .
H15 H 0.4077 0.5472 0.7417 0.029 Uiso 1 1 calc R U . . .
C16 C 0.3686(3) 0.58350(19) 0.6194(2) 0.0240(6) Uani 1 1 d . . . . .
H16 H 0.3834 0.6495 0.6232 0.029 Uiso 1 1 calc R U . . .
C17 C 0.3326(3) 0.54841(18) 0.5440(2) 0.0210(5) Uani 1 1 d . . . . .
H17 H 0.3225 0.5903 0.4962 0.025 Uiso 1 1 calc R U . . .
C18 C 0.3112(3) 0.45151(18) 0.53781(19) 0.0168(4) Uani 1 1 d . . . . .
H18 H 0.2861 0.4277 0.4860 0.020 Uiso 1 1 calc R U . . .
C19 C 0.1654(3) 0.22408(17) 0.68490(17) 0.0149(4) Uani 1 1 d . . . . .
C20 C 0.0735(3) 0.28722(19) 0.74493(18) 0.0177(4) Uani 1 1 d . . . . .
H20 H 0.0898 0.3534 0.7417 0.021 Uiso 1 1 calc R U . . .
C21 C -0.0424(3) 0.2526(2) 0.8099(2) 0.0232(5) Uani 1 1 d . . . . .
H21 H -0.1057 0.2959 0.8497 0.028 Uiso 1 1 calc R U . . .
C22 C -0.0660(3) 0.1562(2) 0.8168(2) 0.0262(6) Uani 1 1 d . . . . .
H22 H -0.1443 0.1333 0.8617 0.031 Uiso 1 1 calc R U . . .
C23 C 0.0260(3) 0.0927(2) 0.7576(2) 0.0244(6) Uani 1 1 d . . . . .
H23 H 0.0108 0.0264 0.7624 0.029 Uiso 1 1 calc R U . . .
C24 C 0.1402(3) 0.12646(18) 0.69149(19) 0.0194(5) Uani 1 1 d . . . . .
H24 H 0.2014 0.0831 0.6506 0.023 Uiso 1 1 calc R U . . .
C25 C 0.1313(3) 0.31918(17) 0.34575(16) 0.0137(4) Uani 1 1 d . . . . .
C26 C 0.0113(3) 0.35577(19) 0.32387(18) 0.0176(4) Uani 1 1 d . . . . .
H26 H -0.0784 0.3413 0.3617 0.021 Uiso 1 1 calc R U . . .
C27 C 0.0219(3) 0.4134(2) 0.2470(2) 0.0235(5) Uani 1 1 d . . . . .
H27 H -0.0602 0.4381 0.2323 0.028 Uiso 1 1 calc R U . . .
C28 C 0.1535(4) 0.4347(2) 0.1918(2) 0.0273(6) Uani 1 1 d . . . . .
H28 H 0.1611 0.4734 0.1388 0.033 Uiso 1 1 calc R U . . .
C29 C 0.2725(3) 0.4001(2) 0.21349(19) 0.0236(6) Uani 1 1 d . . . . .
H29 H 0.3618 0.4157 0.1760 0.028 Uiso 1 1 calc R U . . .
C30 C 0.2631(3) 0.34217(19) 0.29005(18) 0.0177(4) Uani 1 1 d . . . . .
H30 H 0.3458 0.3183 0.3045 0.021 Uiso 1 1 calc R U . . .
C31 C -0.0256(2) 0.27692(16) 0.53027(16) 0.0124(4) Uani 1 1 d . . . . .
C32 C -0.0397(3) 0.37383(17) 0.54930(17) 0.0150(4) Uani 1 1 d . . . . .
H32 H 0.0235 0.4163 0.5122 0.018 Uiso 1 1 calc R U . . .
C33 C -0.1466(3) 0.40875(19) 0.62280(19) 0.0201(5) Uani 1 1 d . . . . .
H33 H -0.1569 0.4750 0.6355 0.024 Uiso 1 1 calc R U . . .
C34 C -0.2383(3) 0.3462(2) 0.67760(19) 0.0226(5) Uani 1 1 d . . . . .
H34 H -0.3119 0.3699 0.7273 0.027 Uiso 1 1 calc R U . . .
C35 C -0.2223(3) 0.2496(2) 0.65978(19) 0.0205(5) Uani 1 1 d . . . . .
H35 H -0.2838 0.2069 0.6980 0.025 Uiso 1 1 calc R U . . .
C36 C -0.1164(3) 0.21459(18) 0.58599(18) 0.0166(4) Uani 1 1 d . . . . .
H36 H -0.1062 0.1482 0.5737 0.020 Uiso 1 1 calc R U . . .
O3 O 0.4208(4) -0.2165(2) 0.0676(2) 0.0550(9) Uani 1 1 d . . . . .
O4 O 0.5777(4) -0.2604(2) 0.1426(2) 0.0507(8) Uani 1 1 d . . . . .
C37 C 0.4939(4) -0.2739(2) 0.0981(2) 0.0273(6) Uani 1 1 d . . . . .
C38 C 0.4810(4) -0.3777(2) 0.0712(2) 0.0285(6) Uani 1 1 d . . . . .
F1 F 0.5169(3) -0.44084(15) 0.12929(16) 0.0419(5) Uani 1 1 d . . . . .
F2 F 0.3527(3) -0.39872(19) 0.0694(2) 0.0585(7) Uani 1 1 d . . . . .
F3 F 0.5668(3) -0.39714(18) -0.01039(16) 0.0613(9) Uani 1 1 d . . . . .
Ag1 Ag 0.48986(5) -0.07080(2) 0.10579(2) 0.03625(8) Uani 0.8353 1 d . . P A 1
S1 S 0.80613(14) -0.07317(8) -0.06083(9) 0.0396(3) Uani 0.8353 1 d D . P A 1
O5 O 0.6655(5) -0.0273(3) -0.0235(2) 0.0576(12) Uani 0.8353 1 d . . P A 1
C39 C 0.7806(5) -0.1851(4) -0.0994(4) 0.0687(18) Uani 0.8353 1 d D . P A 1
H39A H 0.7507 -0.1787 -0.1562 0.103 Uiso 0.8353 1 calc R U P A 1
H39B H 0.7084 -0.2164 -0.0525 0.103 Uiso 0.8353 1 calc R U P A 1
H39C H 0.8684 -0.2234 -0.1114 0.103 Uiso 0.8353 1 calc R U P A 1
C40 C 0.8562(9) -0.1104(6) 0.0387(5) 0.095(3) Uani 0.8353 1 d D . P A 1
H40A H 0.8750 -0.0546 0.0712 0.142 Uiso 0.8353 1 calc R U P A 1
H40B H 0.9410 -0.1518 0.0209 0.142 Uiso 0.8353 1 calc R U P A 1
H40C H 0.7805 -0.1455 0.0790 0.142 Uiso 0.8353 1 calc R U P A 1
Ag1' Ag 0.5607(4) -0.0782(2) 0.1301(2) 0.03625(8) Uani 0.0873 1 d . . P A 2
S1' S 0.7304(9) -0.0885(7) -0.0212(6) 0.054(3) Uani 0.0873 1 d D U P A 2
C39' C 0.7806(5) -0.1851(4) -0.0994(4) 0.0687(18) Uani 0.0873 1 d D U P A 2
H39D H 0.7210 -0.1837 -0.1419 0.103 Uiso 0.0873 1 calc R U P A 2
H39E H 0.7700 -0.2452 -0.0653 0.103 Uiso 0.0873 1 calc R U P A 2
H39F H 0.8786 -0.1796 -0.1342 0.103 Uiso 0.0873 1 calc R U P A 2
C40' C 0.8562(9) -0.1104(6) 0.0387(5) 0.095(3) Uani 0.0873 1 d D U P A 2
H40D H 0.8469 -0.0614 0.0857 0.142 Uiso 0.0873 1 calc R U P A 2
H40E H 0.9497 -0.1091 -0.0040 0.142 Uiso 0.0873 1 calc R U P A 2
H40F H 0.8429 -0.1730 0.0680 0.142 Uiso 0.0873 1 calc R U P A 2
Ag1" Ag 0.4142(5) -0.0822(3) 0.1201(2) 0.03625(8) Uani 0.0773 1 d . . P A 3
C1S C 0.0986(4) 0.4349(3) -0.0507(2) 0.0372(8) Uani 1 1 d . . . . .
H1S H 0.1658 0.3905 -0.0860 0.045 Uiso 1 1 calc R U . . .
C2S C -0.0306(4) 0.4053(3) -0.0013(2) 0.0359(8) Uani 1 1 d . . . . .
H2S H -0.0515 0.3400 -0.0014 0.043 Uiso 1 1 calc R U . . .
C3S C -0.1298(4) 0.4699(3) 0.0483(2) 0.0345(7) Uani 1 1 d . . . . .
H3S H -0.2195 0.4493 0.0809 0.041 Uiso 1 1 calc R U . . .

loop_
_atom_site_aniso_label
_atom_site_aniso_U_11
_atom_site_aniso_U_22
_atom_site_aniso_U_33
_atom_site_aniso_U_23
_atom_site_aniso_U_13
_atom_site_aniso_U_12
Pt1 0.00886(3) 0.00887(3) 0.01184(4) -0.00114(2) -0.00422(2) 0.00087(2)
P1 0.0127(2) 0.0114(2) 0.0131(3) -0.00191(19) -0.0053(2) 0.00057(19)
P2 0.0088(2) 0.0100(2) 0.0126(2) 0.00020(18) -0.00341(18) -0.00005(17)
C1 0.0170(10) 0.0172(10) 0.0184(11) -0.0031(8) -0.0102(8) 0.0013(8)
C2 0.0183(10) 0.0142(9) 0.0193(11) 0.0011(8) -0.0099(9) 0.0026(8)
N1 0.0131(8) 0.0149(8) 0.0170(9) -0.0022(7) -0.0060(7) 0.0044(7)
C3 0.0132(9) 0.0115(9) 0.0204(11) -0.0028(8) -0.0063(8) 0.0020(7)
O1 0.0146(8) 0.0210(9) 0.0295(11) -0.0023(8) -0.0083(7) 0.0064(7)
C4 0.0131(9) 0.0150(9) 0.0192(11) -0.0033(8) -0.0030(8) 0.0021(7)
C5 0.0148(11) 0.0236(12) 0.0266(13) 0.0006(10) -0.0037(9) -0.0024(9)
C6 0.0219(13) 0.0356(16) 0.0288(15) 0.0063(13) 0.0000(11) -0.0084(12)
C7 0.0308(16) 0.0415(18) 0.0216(14) 0.0080(13) 0.0005(12) -0.0055(13)
C8 0.0218(13) 0.0323(14) 0.0193(12) 0.0005(11) -0.0049(10) -0.0002(11)
C9 0.0148(10) 0.0174(10) 0.0175(11) -0.0037(8) -0.0018(8) 0.0011(8)
C10 0.0175(11) 0.0187(10) 0.0150(10) -0.0040(8) -0.0028(8) -0.0013(8)
O2 0.0347(12) 0.0377(12) 0.0286(12) -0.0226(10) 0.0054(10) -0.0132(10)
N2 0.0112(8) 0.0123(8) 0.0165(9) -0.0035(7) -0.0053(7) 0.0003(6)
C11 0.0142(9) 0.0109(8) 0.0189(11) -0.0016(8) -0.0046(8) -0.0030(7)
C12 0.0116(9) 0.0145(9) 0.0201(11) -0.0033(8) -0.0054(8) -0.0005(7)
C13 0.0130(9) 0.0135(9) 0.0165(10) -0.0028(8) -0.0041(8) 0.0004(7)
C14 0.0222(12) 0.0159(10) 0.0209(12) -0.0041(9) -0.0074(9) -0.0015(9)
C15 0.0257(13) 0.0198(11) 0.0256(14) -0.0086(10) -0.0055(11) -0.0037(10)
C16 0.0187(11) 0.0135(10) 0.0382(16) -0.0068(10) -0.0047(11) -0.0005(8)
C17 0.0172(11) 0.0153(10) 0.0308(14) 0.0019(10) -0.0071(10) 0.0008(8)
C18 0.0153(10) 0.0155(10) 0.0197(11) 0.0002(8) -0.0050(8) 0.0002(8)
C19 0.0159(10) 0.0150(9) 0.0138(10) -0.0001(8) -0.0042(8) 0.0004(8)
C20 0.0179(11) 0.0189(10) 0.0166(11) -0.0042(9) -0.0050(8) 0.0012(8)
C21 0.0196(12) 0.0308(14) 0.0168(11) -0.0020(10) -0.0013(9) 0.0034(10)
C22 0.0239(13) 0.0359(15) 0.0170(12) 0.0058(11) -0.0022(10) -0.0045(11)
C23 0.0256(13) 0.0225(12) 0.0246(14) 0.0071(10) -0.0056(11) -0.0043(10)
C24 0.0219(12) 0.0164(10) 0.0198(12) 0.0003(9) -0.0051(9) -0.0008(9)
C25 0.0144(9) 0.0136(9) 0.0130(9) 0.0004(7) -0.0033(7) -0.0001(7)
C26 0.0154(10) 0.0211(11) 0.0184(11) 0.0034(9) -0.0082(8) 0.0003(8)
C27 0.0294(14) 0.0228(12) 0.0228(13) 0.0035(10) -0.0152(11) 0.0020(10)
C28 0.0437(18) 0.0227(13) 0.0168(12) 0.0056(10) -0.0098(12) -0.0050(12)
C29 0.0284(14) 0.0248(13) 0.0143(11) 0.0028(9) 0.0005(10) -0.0044(10)
C30 0.0143(10) 0.0211(11) 0.0162(11) 0.0007(9) -0.0013(8) -0.0015(8)
C31 0.0098(8) 0.0140(9) 0.0131(9) 0.0015(7) -0.0028(7) 0.0005(7)
C32 0.0150(10) 0.0133(9) 0.0158(10) 0.0005(8) -0.0025(8) 0.0014(7)
C33 0.0207(12) 0.0203(11) 0.0185(11) -0.0038(9) -0.0045(9) 0.0066(9)
C34 0.0156(11) 0.0346(14) 0.0156(11) -0.0038(10) -0.0013(9) 0.0053(10)
C35 0.0141(10) 0.0295(13) 0.0165(11) 0.0028(10) -0.0014(8) -0.0043(9)
C36 0.0154(10) 0.0177(10) 0.0159(10) 0.0015(8) -0.0023(8) -0.0046(8)
O3 0.074(2) 0.0381(15) 0.065(2) -0.0113(14) -0.0408(18) 0.0143(15)
O4 0.073(2) 0.0338(14) 0.058(2) -0.0070(13) -0.0397(17) -0.0027(14)
C37 0.0332(16) 0.0296(14) 0.0171(12) -0.0030(11) -0.0024(11) -0.0026(12)
C38 0.0299(15) 0.0318(15) 0.0204(13) -0.0034(11) 0.0002(11) -0.0048(12)
F1 0.0520(14) 0.0318(11) 0.0427(13) 0.0042(9) -0.0137(11) -0.0041(10)
F2 0.0405(14) 0.0508(15) 0.092(2) -0.0089(14) -0.0289(14) -0.0112(11)
F3 0.090(2) 0.0447(14) 0.0302(12) -0.0155(10) 0.0200(13) -0.0109(13)
Ag1 0.0593(2) 0.02401(13) 0.01957(13) -0.00612(10) -0.00133(14) 0.00859(14)
S1 0.0407(6) 0.0340(5) 0.0439(7) 0.0086(5) -0.0103(5) -0.0064(4)
O5 0.090(3) 0.0435(19) 0.0261(16) 0.0080(14) 0.0026(18) 0.027(2)
C39 0.040(3) 0.068(3) 0.084(4) -0.027(3) 0.008(3) 0.002(2)
C40 0.096(5) 0.132(7) 0.076(5) 0.020(5) -0.059(4) -0.008(5)
Ag1' 0.0593(2) 0.02401(13) 0.01957(13) -0.00612(10) -0.00133(14) 0.00859(14)
S1' 0.029(5) 0.081(7) 0.032(5) 0.012(5) 0.018(4) 0.028(5)
C39' 0.040(3) 0.068(3) 0.084(4) -0.027(3) 0.008(3) 0.002(2)
C40' 0.096(5) 0.132(7) 0.076(5) 0.020(5) -0.059(4) -0.008(5)
Ag1" 0.0593(2) 0.02401(13) 0.01957(13) -0.00612(10) -0.00133(14) 0.00859(14)
C1S 0.043(2) 0.045(2) 0.0232(15) -0.0038(14) -0.0100(14) 0.0100(16)
C2S 0.050(2) 0.0367(18) 0.0237(15) 0.0012(13) -0.0147(15) -0.0044(15)
C3S 0.0324(17) 0.049(2) 0.0223(15) 0.0048(14) -0.0067(12) -0.0035(15)

loop_
_atom_type_symbol
_atom_type_description
_atom_type_scat_dispersion_real
_atom_type_scat_dispersion_imag
_atom_type_scat_source
C C 0.0033 0.0016 'International Tables Vol C Tables 4.2.6.8 and 6.1.1.4'
H H 0.0000 0.0000 'International Tables Vol C Tables 4.2.6.8 and 6.1.1.4'
Ag Ag -0.8971 1.1015 'International Tables Vol C Tables 4.2.6.8 and 6.1.1.4'
F F 0.0171 0.0103 'International Tables Vol C Tables 4.2.6.8 and 6.1.1.4'
N N 0.0061 0.0033 'International Tables Vol C Tables 4.2.6.8 and 6.1.1.4'
O O 0.0106 0.0060 'International Tables Vol C Tables 4.2.6.8 and 6.1.1.4'
P P 0.1023 0.0942 'International Tables Vol C Tables 4.2.6.8 and 6.1.1.4'
Pt Pt -1.7033 8.3905 'International Tables Vol C Tables 4.2.6.8 and 6.1.1.4'
S S 0.1246 0.1234 'International Tables Vol C Tables 4.2.6.8 and 6.1.1.4'

loop_
_geom_angle_atom_site_label_1
_geom_angle_atom_site_label_2
_geom_angle_atom_site_label_3
_geom_angle
_geom_angle_site_symmetry_1
_geom_angle_site_symmetry_3
N1 Pt1 N2 92.99(8) . .
N1 Pt1 P2 172.64(6) . .
N2 Pt1 P2 79.92(6) . .
N1 Pt1 P1 83.87(6) . .
N2 Pt1 P1 164.66(6) . .
P2 Pt1 P1 102.45(3) . .
C13 P1 C19 108.01(11) . .
C13 P1 C1 104.14(12) . .
C19 P1 C1 106.34(13) . .
C13 P1 Pt1 123.95(9) . .
C19 P1 Pt1 110.38(9) . .
C1 P1 Pt1 102.43(8) . .
C31 P2 C25 105.16(11) . .
C31 P2 C12 109.13(11) . .
C25 P2 C12 103.70(12) . .
C31 P2 Pt1 120.94(9) . .
C25 P2 Pt1 113.73(8) . .
C12 P2 Pt1 102.86(8) . .
C2 C1 P1 109.05(17) . .
C2 C1 H1A 109.9 . .
P1 C1 H1A 109.9 . .
C2 C1 H1B 109.9 . .
P1 C1 H1B 109.9 . .
H1A C1 H1B 108.3 . .
N1 C2 C1 108.9(2) . .
N1 C2 H2A 109.9 . .
C1 C2 H2A 109.9 . .
N1 C2 H2B 109.9 . .
C1 C2 H2B 109.9 . .
H2A C2 H2B 108.3 . .
C3 N1 C2 117.2(2) . .
C3 N1 Pt1 128.76(19) . .
C2 N1 Pt1 114.01(15) . .
O1 C3 N1 124.6(3) . .
O1 C3 C4 116.7(2) . .
N1 C3 C4 118.5(2) . .
C9 C4 C5 118.2(3) . .
C9 C4 C3 128.1(2) . .
C5 C4 C3 113.6(2) . .
C6 C5 C4 122.0(3) . .
C6 C5 H5 119.0 . .
C4 C5 H5 119.0 . .
C5 C6 C7 119.6(3) . .
C5 C6 H6 120.2 . .
C7 C6 H6 120.2 . .
C8 C7 C6 119.4(3) . .
C8 C7 H7 120.3 . .
C6 C7 H7 120.3 . .
C7 C8 C9 121.3(3) . .
C7 C8 H8 119.4 . .
C9 C8 H8 119.4 . .
C4 C9 C8 119.4(2) . .
C4 C9 C10 125.9(2) . .
C8 C9 C10 114.6(2) . .
O2 C10 N2 122.5(2) . .
O2 C10 C9 119.6(2) . .
N2 C10 C9 117.8(2) . .
C10 O2 Ag1" 152.9(2) . .
C10 O2 Ag1 138.03(19) . .
C10 O2 Ag1' 125.7(2) . .
C10 N2 C11 118.6(2) . .
C10 N2 Pt1 131.09(17) . .
C11 N2 Pt1 109.96(15) . .
N2 C11 C12 108.25(19) . .
N2 C11 H11A 110.0 . .
C12 C11 H11A 110.0 . .
N2 C11 H11B 110.0 . .
C12 C11 H11B 110.0 . .
H11A C11 H11B 108.4 . .
C11 C12 P2 108.07(17) . .
C11 C12 H12A 110.1 . .
P2 C12 H12A 110.1 . .
C11 C12 H12B 110.1 . .
P2 C12 H12B 110.1 . .
H12A C12 H12B 108.4 . .
C18 C13 C14 119.5(2) . .
C18 C13 P1 120.85(19) . .
C14 C13 P1 119.5(2) . .
C15 C14 C13 119.8(3) . .
C15 C14 H14 120.1 . .
C13 C14 H14 120.1 . .
C16 C15 C14 120.1(3) . .
C16 C15 H15 120.0 . .
C14 C15 H15 120.0 . .
C17 C16 C15 120.3(2) . .
C17 C16 H16 119.9 . .
C15 C16 H16 119.9 . .
C16 C17 C18 120.2(3) . .
C16 C17 H17 119.9 . .
C18 C17 H17 119.9 . .
C13 C18 C17 120.2(3) . .
C13 C18 H18 119.9 . .
C17 C18 H18 119.9 . .
C20 C19 C24 119.2(2) . .
C20 C19 P1 123.03(19) . .
C24 C19 P1 117.79(18) . .
C19 C20 C21 119.8(2) . .
C19 C20 H20 120.1 . .
C21 C20 H20 120.1 . .
C22 C21 C20 120.8(3) . .
C22 C21 H21 119.6 . .
C20 C21 H21 119.6 . .
C21 C22 C23 119.6(3) . .
C21 C22 H22 120.2 . .
C23 C22 H22 120.2 . .
C24 C23 C22 120.1(3) . .
C24 C23 H23 120.0 . .
C22 C23 H23 120.0 . .
C23 C24 C19 120.5(2) . .
C23 C24 H24 119.8 . .
C19 C24 H24 119.8 . .
C26 C25 C30 119.2(2) . .
C26 C25 P2 120.68(18) . .
C30 C25 P2 119.8(2) . .
C27 C26 C25 120.5(2) . .
C27 C26 H26 119.8 . .
C25 C26 H26 119.8 . .
C28 C27 C26 119.7(3) . .
C28 C27 H27 120.2 . .
C26 C27 H27 120.2 . .
C29 C28 C27 120.3(3) . .
C29 C28 H28 119.9 . .
C27 C28 H28 119.9 . .
C28 C29 C30 120.5(3) . .
C28 C29 H29 119.7 . .
C30 C29 H29 119.7 . .
C29 C30 C25 119.9(3) . .
C29 C30 H30 120.1 . .
C25 C30 H30 120.1 . .
C32 C31 C36 119.9(2) . .
C32 C31 P2 119.07(17) . .
C36 C31 P2 120.94(18) . .
C31 C32 C33 120.1(2) . .
C31 C32 H32 120.0 . .
C33 C32 H32 120.0 . .
C34 C33 C32 119.8(2) . .
C34 C33 H33 120.1 . .
C32 C33 H33 120.1 . .
C35 C34 C33 120.1(2) . .
C35 C34 H34 120.0 . .
C33 C34 H34 120.0 . .
C34 C35 C36 120.2(2) . .
C34 C35 H35 119.9 . .
C36 C35 H35 119.9 . .
C31 C36 C35 119.9(2) . .
C31 C36 H36 120.0 . .
C35 C36 H36 120.0 . .
C37 O3 Ag1" 113.6(3) . .
C37 O3 Ag1 103.4(3) . .
C37 O4 Ag1' 94.6(3) . .
O4 C37 O3 129.8(3) . .
O4 C37 C38 116.3(3) . .
O3 C37 C38 113.8(3) . .
F3 C38 F2 108.4(3) . .
F3 C38 F1 105.7(3) . .
F2 C38 F1 105.3(3) . .
F3 C38 C37 110.5(3) . .
F2 C38 C37 113.8(3) . .
F1 C38 C37 112.7(3) . .
O2 Ag1 O3 120.10(11) . .
O2 Ag1 O5 135.24(12) . .
O3 Ag1 O5 104.53(14) . .
O2 Ag1 O5 96.75(11) . 2_655
O3 Ag1 O5 94.71(13) . 2_655
O5 Ag1 O5 82.01(16) . 2_655
O5 S1 C39 106.9(3) . .
O5 S1 C40 103.5(3) . .
C39 S1 C40 97.5(3) . .
S1 O5 Ag1 128.3(2) . .
S1 O5 Ag1 129.86(19) . 2_655
Ag1 O5 Ag1 97.99(16) . 2_655
S1 C39 H39A 109.5 . .
S1 C39 H39B 109.5 . .
H39A C39 H39B 109.5 . .
S1 C39 H39C 109.5 . .
H39A C39 H39C 109.5 . .
H39B C39 H39C 109.5 . .
S1 C40 H40A 109.5 . .
S1 C40 H40B 109.5 . .
H40A C40 H40B 109.5 . .
S1 C40 H40C 109.5 . .
H40A C40 H40C 109.5 . .
H40B C40 H40C 109.5 . .
O2 Ag1' S1' 156.7(3) . .
O2 Ag1' O4 113.38(17) . .
S1' Ag1' O4 89.2(3) . .
O3 Ag1" O2 141.4(2) . .
C2S C1S C3S 119.5(3) . 2_565
C2S C1S H1S 120.3 . .
C3S C1S H1S 120.3 2_565 .
C1S C2S C3S 120.5(4) . .
C1S C2S H2S 119.7 . .
C3S C2S H2S 119.7 . .
C2S C3S C1S 120.0(3) . 2_565
C2S C3S H3S 120.0 . .
C1S C3S H3S 120.0 2_565 .

loop_
_geom_bond_atom_site_label_1
_geom_bond_atom_site_label_2
_geom_bond_distance
_geom_bond_site_symmetry_2
Pt1 N1 2.044(2) .
Pt1 N2 2.058(2) .
Pt1 P2 2.2340(9) .
Pt1 P1 2.2484(8) .
P1 C13 1.810(2) .
P1 C19 1.817(3) .
P1 C1 1.824(3) .
P2 C31 1.812(2) .
P2 C25 1.813(3) .
P2 C12 1.848(2) .
C1 C2 1.521(3) .
C1 H1A 0.9900 .
C1 H1B 0.9900 .
C2 N1 1.479(3) .
C2 H2A 0.9900 .
C2 H2B 0.9900 .
N1 C3 1.337(3) .
C3 O1 1.245(3) .
C3 C4 1.521(4) .
C4 C9 1.401(4) .
C4 C5 1.406(4) .
C5 C6 1.384(5) .
C5 H5 0.9500 .
C6 C7 1.397(5) .
C6 H6 0.9500 .
C7 C8 1.382(4) .
C7 H7 0.9500 .
C8 C9 1.414(4) .
C8 H8 0.9500 .
C9 C10 1.504(4) .
C10 O2 1.267(3) .
C10 N2 1.321(3) .
O2 Ag1" 2.106(4) .
O2 Ag1 2.212(2) .
O2 Ag1' 2.218(4) .
N2 C11 1.471(3) .
C11 C12 1.519(3) .
C11 H11A 0.9900 .
C11 H11B 0.9900 .
C12 H12A 0.9900 .
C12 H12B 0.9900 .
C13 C18 1.391(4) .
C13 C14 1.408(4) .
C14 C15 1.394(4) .
C14 H14 0.9500 .
C15 C16 1.392(5) .
C15 H15 0.9500 .
C16 C17 1.382(4) .
C16 H16 0.9500 .
C17 C18 1.396(4) .
C17 H17 0.9500 .
C18 H18 0.9500 .
C19 C20 1.398(3) .
C19 C24 1.404(4) .
C20 C21 1.400(4) .
C20 H20 0.9500 .
C21 C22 1.384(5) .
C21 H21 0.9500 .
C22 C23 1.396(4) .
C22 H22 0.9500 .
C23 C24 1.393(4) .
C23 H23 0.9500 .
C24 H24 0.9500 .
C25 C26 1.393(4) .
C25 C30 1.402(3) .
C26 C27 1.393(4) .
C26 H26 0.9500 .
C27 C28 1.392(5) .
C27 H27 0.9500 .
C28 C29 1.375(5) .
C28 H28 0.9500 .
C29 C30 1.392(4) .
C29 H29 0.9500 .
C30 H30 0.9500 .
C31 C32 1.390(3) .
C31 C36 1.392(3) .
C32 C33 1.394(3) .
C32 H32 0.9500 .
C33 C34 1.392(4) .
C33 H33 0.9500 .
C34 C35 1.383(4) .
C34 H34 0.9500 .
C35 C36 1.392(4) .
C35 H35 0.9500 .
C36 H36 0.9500 .
O3 C37 1.229(5) .
O3 Ag1" 2.048(5) .
O3 Ag1 2.313(3) .
O4 C37 1.220(5) .
O4 Ag1' 2.571(4) .
C37 C38 1.539(4) .
C38 F3 1.323(4) .
C38 F2 1.324(4) .
C38 F1 1.344(4) .
Ag1 O5 2.342(4) .
Ag1 O5 2.572(4) 2_655
S1 O5 1.482(4) .
S1 C39 1.736(5) .
S1 C40 1.770(5) .
O5 Ag1 2.572(4) 2_655
C39 H39A 0.9800 .
C39 H39B 0.9800 .
C39 H39C 0.9800 .
C40 H40A 0.9800 .
C40 H40B 0.9800 .
C40 H40C 0.9800 .
Ag1' S1' 2.455(9) .
C1S C2S 1.379(6) .
C1S C3S 1.391(6) 2_565
C1S H1S 0.9500 .
C2S C3S 1.380(5) .
C2S H2S 0.9500 .
C3S C1S 1.391(6) 2_565
C3S H3S 0.9500 .

loop_
_geom_hbond_atom_site_label_D
_geom_hbond_atom_site_label_H
_geom_hbond_atom_site_label_A
_geom_hbond_distance_DH
_geom_hbond_distance_HA
_geom_hbond_distance_DA
_geom_hbond_angle_DHA
_geom_hbond_site_symmetry_A
C1 H1B O4 0.99 2.59 3.481(4) 150.2 2_656
C11 H11A O1 0.99 2.63 3.520(4) 150.2 2_656
C12 H12A O1 0.99 2.49 3.326(3) 142.5 1_455
C24 H24 O1 0.95 2.42 3.304(3) 154.0 2_656
C40 H40C O4 0.98 2.61 3.559(9) 163.8 .

loop_
_geom_torsion_atom_site_label_1
_geom_torsion_atom_site_label_2
_geom_torsion_atom_site_label_3
_geom_torsion_atom_site_label_4
_geom_torsion
_geom_torsion_site_symmetry_1
_geom_torsion_site_symmetry_4
C13 P1 C1 C2 -150.28(18) . .
C19 P1 C1 C2 95.76(19) . .
Pt1 P1 C1 C2 -20.10(19) . .
P1 C1 C2 N1 45.0(2) . .
C1 C2 N1 C3 127.9(2) . .
C1 C2 N1 Pt1 -52.6(2) . .
C2 N1 C3 O1 4.6(4) . .
Pt1 N1 C3 O1 -174.82(19) . .
C2 N1 C3 C4 -169.4(2) . .
Pt1 N1 C3 C4 11.2(3) . .
O1 C3 C4 C9 127.1(3) . .
N1 C3 C4 C9 -58.4(3) . .
O1 C3 C4 C5 -48.5(3) . .
N1 C3 C4 C5 126.0(3) . .
C9 C4 C5 C6 4.0(4) . .
C3 C4 C5 C6 -179.9(3) . .
C4 C5 C6 C7 -3.9(5) . .
C5 C6 C7 C8 0.8(5) . .
C6 C7 C8 C9 2.1(5) . .
C5 C4 C9 C8 -1.0(4) . .
C3 C4 C9 C8 -176.5(2) . .
C5 C4 C9 C10 177.9(2) . .
C3 C4 C9 C10 2.4(4) . .
C7 C8 C9 C4 -2.0(4) . .
C7 C8 C9 C10 179.0(3) . .
C4 C9 C10 O2 -127.2(3) . .
C8 C9 C10 O2 51.8(4) . .
C4 C9 C10 N2 56.8(4) . .
C8 C9 C10 N2 -124.3(3) . .
N2 C10 O2 Ag1" 136.7(5) . .
C9 C10 O2 Ag1" -39.1(7) . .
N2 C10 O2 Ag1 160.2(2) . .
C9 C10 O2 Ag1 -15.6(5) . .
N2 C10 O2 Ag1' -173.7(2) . .
C9 C10 O2 Ag1' 10.4(4) . .
O2 C10 N2 C11 -4.2(4) . .
C9 C10 N2 C11 171.7(2) . .
O2 C10 N2 Pt1 168.6(2) . .
C9 C10 N2 Pt1 -15.5(4) . .
C10 N2 C11 C12 -123.5(3) . .
Pt1 N2 C11 C12 62.2(2) . .
N2 C11 C12 P2 -36.7(2) . .
C31 P2 C12 C11 -128.80(17) . .
C25 P2 C12 C11 119.52(18) . .
Pt1 P2 C12 C11 0.80(18) . .
C19 P1 C13 C18 -116.9(2) . .
C1 P1 C13 C18 130.4(2) . .
Pt1 P1 C13 C18 14.4(2) . .
C19 P1 C13 C14 68.2(2) . .
C1 P1 C13 C14 -44.6(2) . .
Pt1 P1 C13 C14 -160.52(17) . .
C18 C13 C14 C15 -0.6(4) . .
P1 C13 C14 C15 174.4(2) . .
C13 C14 C15 C16 0.2(4) . .
C14 C15 C16 C17 0.2(4) . .
C15 C16 C17 C18 -0.2(4) . .
C14 C13 C18 C17 0.7(4) . .
P1 C13 C18 C17 -174.27(19) . .
C16 C17 C18 C13 -0.3(4) . .
C13 P1 C19 C20 4.4(3) . .
C1 P1 C19 C20 115.7(2) . .
Pt1 P1 C19 C20 -133.9(2) . .
C13 P1 C19 C24 -177.2(2) . .
C1 P1 C19 C24 -65.9(2) . .
Pt1 P1 C19 C24 44.5(2) . .
C24 C19 C20 C21 -0.6(4) . .
P1 C19 C20 C21 177.8(2) . .
C19 C20 C21 C22 1.4(5) . .
C20 C21 C22 C23 -0.8(5) . .
C21 C22 C23 C24 -0.5(5) . .
C22 C23 C24 C19 1.2(5) . .
C20 C19 C24 C23 -0.7(4) . .
P1 C19 C24 C23 -179.1(2) . .
C31 P2 C25 C26 -43.4(2) . .
C12 P2 C25 C26 71.2(2) . .
Pt1 P2 C25 C26 -177.86(18) . .
C31 P2 C25 C30 143.2(2) . .
C12 P2 C25 C30 -102.3(2) . .
Pt1 P2 C25 C30 8.7(2) . .
C30 C25 C26 C27 0.8(4) . .
P2 C25 C26 C27 -172.7(2) . .
C25 C26 C27 C28 -0.1(4) . .
C26 C27 C28 C29 -0.8(5) . .
C27 C28 C29 C30 1.0(5) . .
C28 C29 C30 C25 -0.2(4) . .
C26 C25 C30 C29 -0.7(4) . .
P2 C25 C30 C29 172.9(2) . .
C25 P2 C31 C32 -41.1(2) . .
C12 P2 C31 C32 -151.8(2) . .
Pt1 P2 C31 C32 89.3(2) . .
C25 P2 C31 C36 143.0(2) . .
C12 P2 C31 C36 32.3(3) . .
Pt1 P2 C31 C36 -86.5(2) . .
C36 C31 C32 C33 -1.5(4) . .
P2 C31 C32 C33 -177.3(2) . .
C31 C32 C33 C34 0.6(4) . .
C32 C33 C34 C35 0.8(4) . .
C33 C34 C35 C36 -1.3(4) . .
C32 C31 C36 C35 0.9(4) . .
P2 C31 C36 C35 176.7(2) . .
C34 C35 C36 C31 0.5(4) . .
Ag1' O4 C37 O3 -5.9(5) . .
Ag1' O4 C37 C38 170.7(2) . .
Ag1" O3 C37 O4 -12.5(6) . .
Ag1 O3 C37 O4 3.8(5) . .
Ag1" O3 C37 C38 170.8(2) . .
Ag1 O3 C37 C38 -172.9(2) . .
O4 C37 C38 F3 -92.1(4) . .
O3 C37 C38 F3 85.0(4) . .
O4 C37 C38 F2 145.7(4) . .
O3 C37 C38 F2 -37.1(4) . .
O4 C37 C38 F1 25.8(4) . .
O3 C37 C38 F1 -157.0(3) . .
C39 S1 O5 Ag1 66.3(4) . .
C40 S1 O5 Ag1 -36.0(4) . .
C39 S1 O5 Ag1 -86.7(4) . 2_655
C40 S1 O5 Ag1 171.0(4) . 2_655
C3S C1S C2S C3S 1.6(6) 2_565 .
C1S C2S C3S C1S -1.6(6) . 2_565
